data_7154300
loop_
_publ_author_name
'Zhang, W. L.'
'Yue, S. N.'
'Shen, Y. M.'
'Hu, H. Y.'
'Meng, Q.-H.'
'Wu, H.'
'Liu, Y.'

_publ_section_title
;
 Copper(ii) bromide-catalyzed intramolecular decarboxylative
 functionalization to form a C(sp(3))-O bond for the synthesis of
 furo[3,2-c]coumarins.
;
_journal_issue 12
_journal_name_full 'Organic &amp; biomolecular chemistry'
_journal_page_first 3602
_journal_page_last 3609
_journal_paper_doi 10.1039/c4ob02490g
_journal_volume 13
_journal_year 2015
_chemical_formula_sum 'C24 H13 Cl O5'
_chemical_formula_weight 416.79
_chemical_name_common 3-(4-Chlorophenyl)-2-(2-hydroxybenzoyl)-4H-furo[3,2-c]chromen-4-one
_chemical_name_systematic 4c
_space_group_IT_number 14
_symmetry_space_group_name_Hall '-P 2ybc'
_symmetry_space_group_name_H-M 'P 1 21/c 1'
_atom_sites_solution_hydrogens geom
_atom_sites_solution_primary direct
_atom_sites_solution_secondary difmap
_audit_creation_method SHELXL-97
_audit_update_record
;
2014-10-01 deposited with the CCDC.
2015-01-20 downloaded from the CCDC.
;
_cell_angle_alpha 90.00
_cell_angle_beta 91.878(12)
_cell_angle_gamma 90.00
_cell_formula_units_Z 4
_cell_length_a 11.644(3)
_cell_length_b 14.685(2)
_cell_length_c 11.1346(19)
_cell_measurement_temperature 296(2)
_cell_volume 1902.9(6)
_computing_structure_refinement 'SHELXL-97 (Sheldrick, 1997)'
_computing_structure_solution 'SHELXS-97 (Sheldrick, 1990)'
_diffrn_ambient_temperature 296(2)
_diffrn_measured_fraction_theta_full 0.995
_diffrn_measured_fraction_theta_max 0.995
_diffrn_radiation_monochromator graphite
_diffrn_radiation_source 'fine-focus sealed tube'
_diffrn_radiation_type MoK\a
_diffrn_radiation_wavelength 0.71073
_diffrn_reflns_av_R_equivalents 0.0952
_diffrn_reflns_av_sigmaI/netI 0.0850
_diffrn_reflns_limit_h_max 14
_diffrn_reflns_limit_h_min -11
_diffrn_reflns_limit_k_max 18
_diffrn_reflns_limit_k_min -14
_diffrn_reflns_limit_l_max 13
_diffrn_reflns_limit_l_min -13
_diffrn_reflns_number 14881
_diffrn_reflns_theta_full 26.00
_diffrn_reflns_theta_max 26.00
_diffrn_reflns_theta_min 2.30
_exptl_absorpt_coefficient_mu 0.236
_exptl_crystal_colour Yellow
_exptl_crystal_density_diffrn 1.455
_exptl_crystal_density_method 'not measured'
_exptl_crystal_description Block
_exptl_crystal_F_000 856
_exptl_crystal_recrystallization_method 'Re-crystallisation from solvent: '
_exptl_crystal_size_max 0.3
_exptl_crystal_size_mid 0.2
_exptl_crystal_size_min 0.2
_refine_diff_density_max 0.248
_refine_diff_density_min -0.458
_refine_diff_density_rms 0.081
_refine_ls_extinction_method none
_refine_ls_goodness_of_fit_ref 1.010
_refine_ls_hydrogen_treatment mixed
_refine_ls_matrix_type full
_refine_ls_number_parameters 272
_refine_ls_number_reflns 3715
_refine_ls_number_restraints 0
_refine_ls_restrained_S_all 1.010
_refine_ls_R_factor_all 0.1312
_refine_ls_R_factor_gt 0.0676
_refine_ls_shift/su_max 0.000
_refine_ls_shift/su_mean 0.000
_refine_ls_structure_factor_coef Fsqd
_refine_ls_weighting_details 'calc w=1/[\s^2^(Fo^2^)+(0.1170P)^2^+0.0000P] where P=(Fo^2^+2Fc^2^)/3'
_refine_ls_weighting_scheme calc
_refine_ls_wR_factor_gt 0.1595
_refine_ls_wR_factor_ref 0.2110
_reflns_number_gt 2035
_reflns_number_total 3715
_reflns_threshold_expression >2sigma(I)
_cod_data_source_file c4ob02490g2.cif
_cod_data_source_block a
_cod_depositor_comments 'Adding full bibliography for 7154300--7154301.cif.'
_cod_original_cell_volume 1902.8(6)
_cod_original_sg_symbol_H-M 'P 21/c'
_cod_database_code 7154300

loop_
_symmetry_equiv_pos_as_xyz
'x, y, z'
'-x, y+1/2, -z+1/2'
'-x, -y, -z'
'x, -y-1/2, z-1/2'

loop_
_atom_site_label
_atom_site_type_symbol
_atom_site_fract_x
_atom_site_fract_y
_atom_site_fract_z
_atom_site_U_iso_or_equiv
_atom_site_adp_type
_atom_site_occupancy
_atom_site_symmetry_multiplicity
_atom_site_calc_flag
_atom_site_refinement_flags
Cl1 Cl 0.72251(11) -0.16818(6) 1.15886(9) 0.0734(4) Uani 1 1 d .
O3 O 0.7961(2) 0.35350(15) 0.91856(18) 0.0492(6) Uani 1 1 d .
O1 O 0.5855(2) 0.39835(16) 1.1951(2) 0.0574(7) Uani 1 1 d .
O4 O 0.8625(3) 0.13546(18) 0.8122(2) 0.0665(8) Uani 1 1 d .
O2 O 0.5922(3) 0.25161(18) 1.2406(2) 0.0705(8) Uani 1 1 d .
C15 C 0.7319(4) -0.0537(2) 1.1201(3) 0.0514(9) Uani 1 1 d .
C18 C 0.8847(3) 0.2160(2) 0.8382(3) 0.0483(9) Uani 1 1 d .
C1 C 0.6836(3) 0.4658(2) 1.0265(3) 0.0463(8) Uani 1 1 d .
O5 O 0.9907(3) 0.14527(19) 0.6313(2) 0.0695(8) Uani 1 1 d .
H5 H 0.9481 0.1204 0.6785 0.104 Uiso 1 1 calc R
C19 C 0.9766(3) 0.2653(2) 0.7790(3) 0.0475(9) Uani 1 1 d .
C9 C 0.7234(3) 0.3759(2) 1.0053(3) 0.0445(8) Uani 1 1 d .
C12 C 0.7451(3) 0.1273(2) 1.0555(3) 0.0449(8) Uani 1 1 d .
C10 C 0.8135(3) 0.2600(2) 0.9274(3) 0.0469(9) Uani 1 1 d .
C14 C 0.6324(3) -0.0049(2) 1.0994(3) 0.0573(10) Uani 1 1 d .
H14 H 0.5611 -0.0326 1.1070 0.069 Uiso 1 1 calc R
C11 C 0.7512(3) 0.2238(2) 1.0190(3) 0.0456(8) Uani 1 1 d .
C8 C 0.6945(3) 0.3006(2) 1.0704(3) 0.0454(8) Uani 1 1 d .
C4 C 0.5843(3) 0.6309(3) 1.0850(3) 0.0584(10) Uani 1 1 d .
H4 H 0.5507 0.6864 1.1038 0.070 Uiso 1 1 calc R
C24 C 1.0233(3) 0.3473(3) 0.8234(3) 0.0536(9) Uani 1 1 d .
H24 H 0.9951 0.3724 0.8933 0.064 Uiso 1 1 calc R
C5 C 0.5630(3) 0.5555(3) 1.1540(3) 0.0597(10) Uani 1 1 d .
H5A H 0.5161 0.5598 1.2197 0.072 Uiso 1 1 calc R
C20 C 1.0241(3) 0.2269(3) 0.6758(3) 0.0529(10) Uani 1 1 d .
C2 C 0.7051(3) 0.5438(2) 0.9582(3) 0.0524(9) Uani 1 1 d .
H2 H 0.7530 0.5405 0.8931 0.063 Uiso 1 1 calc R
C17 C 0.8435(3) 0.0771(2) 1.0786(3) 0.0516(9) Uani 1 1 d .
H17 H 0.9150 0.1045 1.0715 0.062 Uiso 1 1 calc R
C6 C 0.6123(3) 0.4728(2) 1.1245(3) 0.0519(9) Uani 1 1 d .
C7 C 0.6224(3) 0.3102(2) 1.1723(3) 0.0516(9) Uani 1 1 d .
C21 C 1.1072(3) 0.2744(3) 0.6145(3) 0.0645(11) Uani 1 1 d .
H21 H 1.1335 0.2520 0.5422 0.077 Uiso 1 1 calc R
C16 C 0.8373(3) -0.0136(2) 1.1123(3) 0.0543(9) Uani 1 1 d .
H16 H 0.9040 -0.0467 1.1293 0.065 Uiso 1 1 calc R
C13 C 0.6397(3) 0.0855(3) 1.0671(3) 0.0561(10) Uani 1 1 d .
H13 H 0.5727 0.1188 1.0529 0.067 Uiso 1 1 calc R
C3 C 0.6553(3) 0.6251(2) 0.9878(3) 0.0581(10) Uani 1 1 d .
H3 H 0.6692 0.6767 0.9422 0.070 Uiso 1 1 calc R
C23 C 1.1097(3) 0.3911(3) 0.7655(3) 0.0628(11) Uani 1 1 d .
H23 H 1.1407 0.4450 0.7964 0.075 Uiso 1 1 calc R
C22 C 1.1502(4) 0.3542(3) 0.6607(4) 0.0694(12) Uani 1 1 d .
H22 H 1.2079 0.3843 0.6208 0.083 Uiso 1 1 calc R

loop_
_atom_site_aniso_label
_atom_site_aniso_U_11
_atom_site_aniso_U_22
_atom_site_aniso_U_33
_atom_site_aniso_U_23
_atom_site_aniso_U_13
_atom_site_aniso_U_12
Cl1 0.1063(10) 0.0335(6) 0.0814(7) 0.0045(4) 0.0169(6) -0.0046(5)
O3 0.0637(16) 0.0355(14) 0.0493(13) 0.0002(10) 0.0158(11) 0.0003(12)
O1 0.0685(17) 0.0430(16) 0.0621(15) 0.0035(11) 0.0252(13) 0.0006(13)
O4 0.096(2) 0.0398(16) 0.0650(16) -0.0089(12) 0.0225(15) -0.0065(14)
O2 0.087(2) 0.0505(17) 0.0760(17) 0.0155(14) 0.0339(16) -0.0008(15)
C15 0.071(3) 0.032(2) 0.0508(19) 0.0024(14) 0.0079(18) -0.0029(19)
C18 0.060(2) 0.042(2) 0.0436(17) -0.0015(15) 0.0085(16) 0.0024(18)
C1 0.052(2) 0.034(2) 0.0535(19) -0.0029(15) 0.0110(16) -0.0013(16)
O5 0.090(2) 0.0609(19) 0.0585(15) -0.0100(13) 0.0187(14) 0.0101(16)
C19 0.056(2) 0.044(2) 0.0434(17) 0.0043(15) 0.0074(16) 0.0068(17)
C9 0.051(2) 0.037(2) 0.0459(18) -0.0027(14) 0.0135(16) -0.0016(16)
C12 0.056(2) 0.0299(19) 0.0488(18) 0.0004(14) 0.0082(16) -0.0042(16)
C10 0.058(2) 0.035(2) 0.0479(18) 0.0001(14) 0.0095(17) -0.0026(16)
C14 0.061(3) 0.038(2) 0.074(2) 0.0000(17) 0.012(2) -0.0098(19)
C11 0.052(2) 0.037(2) 0.0479(18) 0.0027(14) 0.0030(16) -0.0038(16)
C8 0.051(2) 0.037(2) 0.0487(19) 0.0014(14) 0.0092(16) -0.0029(16)
C4 0.059(2) 0.038(2) 0.079(3) -0.0082(18) 0.012(2) 0.0026(18)
C24 0.058(2) 0.054(2) 0.0496(19) 0.0039(16) 0.0107(17) 0.0005(19)
C5 0.064(3) 0.046(2) 0.070(2) -0.0089(18) 0.020(2) -0.0050(19)
C20 0.062(2) 0.050(2) 0.0464(19) 0.0055(16) 0.0044(17) 0.0144(19)
C2 0.060(2) 0.039(2) 0.059(2) -0.0002(16) 0.0110(18) -0.0069(18)
C17 0.056(2) 0.038(2) 0.060(2) -0.0021(16) 0.0070(18) -0.0025(18)
C6 0.061(2) 0.039(2) 0.056(2) -0.0011(16) 0.0148(18) -0.0047(18)
C7 0.057(2) 0.042(2) 0.056(2) 0.0023(16) 0.0150(18) -0.0024(18)
C21 0.062(3) 0.082(3) 0.050(2) 0.008(2) 0.0137(19) 0.010(2)
C16 0.061(2) 0.040(2) 0.062(2) 0.0000(16) -0.0005(18) 0.0050(19)
C13 0.051(2) 0.039(2) 0.079(2) 0.0024(17) 0.0079(19) -0.0009(18)
C3 0.067(3) 0.036(2) 0.072(2) 0.0003(17) 0.010(2) -0.0045(18)
C23 0.065(3) 0.062(3) 0.062(2) 0.0087(19) 0.006(2) -0.008(2)
C22 0.056(3) 0.091(4) 0.062(2) 0.023(2) 0.016(2) 0.005(2)

loop_
_atom_type_symbol
_atom_type_description
_atom_type_scat_dispersion_real
_atom_type_scat_dispersion_imag
_atom_type_scat_source
C C 0.0033 0.0016 'International Tables Vol C Tables 4.2.6.8 and 6.1.1.4'
H H 0.0000 0.0000 'International Tables Vol C Tables 4.2.6.8 and 6.1.1.4'
O O 0.0106 0.0060 'International Tables Vol C Tables 4.2.6.8 and 6.1.1.4'
Cl Cl 0.1484 0.1585 'International Tables Vol C Tables 4.2.6.8 and 6.1.1.4'

loop_
_geom_angle_atom_site_label_1
_geom_angle_atom_site_label_2
_geom_angle_atom_site_label_3
_geom_angle
C9 O3 C10 106.5(2)
C6 O1 C7 123.6(3)
C16 C15 C14 121.2(3)
C16 C15 Cl1 119.7(3)
C14 C15 Cl1 119.0(3)
O4 C18 C10 117.4(3)
O4 C18 C19 121.0(3)
C10 C18 C19 121.6(3)
C6 C1 C2 119.0(3)
C6 C1 C9 113.8(3)
C2 C1 C9 127.1(3)
C24 C19 C20 118.2(3)
C24 C19 C18 123.0(3)
C20 C19 C18 118.7(3)
O3 C9 C8 110.7(3)
O3 C9 C1 124.3(3)
C8 C9 C1 125.0(3)
C17 C12 C13 118.7(3)
C17 C12 C11 121.1(3)
C13 C12 C11 120.2(3)
C11 C10 O3 110.8(3)
C11 C10 C18 130.9(3)
O3 C10 C18 118.1(3)
C15 C14 C13 119.1(4)
C10 C11 C8 104.6(3)
C10 C11 C12 127.3(3)
C8 C11 C12 128.1(3)
C9 C8 C11 107.4(3)
C9 C8 C7 119.9(3)
C11 C8 C7 132.7(3)
C5 C4 C3 120.6(3)
C23 C24 C19 121.1(3)
C4 C5 C6 119.3(3)
O5 C20 C21 117.5(3)
O5 C20 C19 122.6(3)
C21 C20 C19 119.8(4)
C3 C2 C1 119.7(3)
C12 C17 C16 120.9(3)
C5 C6 O1 117.0(3)
C5 C6 C1 120.7(3)
O1 C6 C1 122.4(3)
O2 C7 O1 116.8(3)
O2 C7 C8 128.0(3)
O1 C7 C8 115.2(3)
C22 C21 C20 119.8(4)
C15 C16 C17 119.1(3)
C14 C13 C12 121.0(4)
C2 C3 C4 120.6(3)
C24 C23 C22 119.2(4)
C21 C22 C23 121.5(4)

loop_
_geom_bond_atom_site_label_1
_geom_bond_atom_site_label_2
_geom_bond_distance
Cl1 C15 1.740(4)
O3 C9 1.346(4)
O3 C10 1.390(4)
O1 C6 1.387(4)
O1 C7 1.390(4)
O4 C18 1.243(4)
O2 C7 1.207(4)
C15 C16 1.367(5)
C15 C14 1.376(5)
C18 C10 1.465(5)
C18 C19 1.467(5)
C1 C6 1.396(5)
C1 C2 1.403(5)
C1 C9 1.421(5)
O5 C20 1.349(4)
C19 C24 1.404(5)
C19 C20 1.410(5)
C9 C8 1.369(4)
C12 C17 1.379(5)
C12 C13 1.383(5)
C12 C11 1.477(5)
C10 C11 1.377(4)
C14 C13 1.379(5)
C11 C8 1.435(5)
C8 C7 1.441(5)
C4 C5 1.375(5)
C4 C3 1.386(5)
C24 C23 1.373(5)
C5 C6 1.387(5)
C20 C21 1.391(5)
C2 C3 1.372(5)
C17 C16 1.387(5)
C21 C22 1.368(6)
C23 C22 1.384(6)
